data_8107342
loop_
_publ_author_name
'Cai, Jie-Qiong'

_publ_section_title
;
 Synthesis and crystal structure of
 {(N&#x2032;,N&#x2033;-(((ethane-1,2-diylbis(oxy))bis(2,1-phenylene))-bis(methaneylylidene))bis(2-hydroxybenzohydrazonato)-\k6
 N 2 O 4}copper(II), C30H24CuN4O6
;
_journal_issue 1
_journal_name_full 'Zeitschrift f\"ur Kristallographie - New Crystal Structures'
_journal_page_first 23
_journal_page_last 25
_journal_paper_doi 10.1515/ncrs-2022-0407
_journal_volume 238
_journal_year 2023
_chemical_formula_moiety 'C30 H24 Cu N4 O6'
_chemical_formula_sum 'C30 H24 Cu N4 O6'
_chemical_formula_weight 600.07
_space_group_crystal_system triclinic
_space_group_IT_number 2
_space_group_name_Hall '-P 1'
_space_group_name_H-M_alt 'P -1'
_atom_sites_solution_hydrogens geom
_atom_sites_solution_primary dual
_cell_angle_alpha 100.3080(10)
_cell_angle_beta 113.0750(10)
_cell_angle_gamma 99.9890(10)
_cell_formula_units_Z 2
_cell_length_a 10.8014(2)
_cell_length_b 10.8211(2)
_cell_length_c 13.4530(3)
_cell_measurement_reflns_used 8054
_cell_measurement_temperature 297
_cell_measurement_theta_max 27.777
_cell_measurement_theta_min 2.793
_cell_volume 1370.76(5)
_computing_cell_refinement 'SAINT V8.38A (?, 2016)'
_computing_data_reduction 'SAINT V8.38A (?, 2016)'
_computing_molecular_graphics 'Olex2 (Dolomanov et al., 2009)'
_computing_publication_material 'Olex2 (Dolomanov et al., 2009)'
_computing_structure_refinement 'ShelXL (Sheldrick, 2015)'
_computing_structure_solution 'ShelXT (Sheldrick, 2015)'
_diffrn_ambient_temperature 297.0
_diffrn_measured_fraction_theta_full 0.997
_diffrn_measured_fraction_theta_max 0.992
_diffrn_measurement_device_type 'Bruker APEX-II CCD'
_diffrn_measurement_method '\f and \w scans'
_diffrn_radiation_type MoK\a
_diffrn_radiation_wavelength 0.71073
_diffrn_reflns_av_R_equivalents 0.0861
_diffrn_reflns_av_unetI/netI 0.0631
_diffrn_reflns_Laue_measured_fraction_full 0.997
_diffrn_reflns_Laue_measured_fraction_max 0.992
_diffrn_reflns_limit_h_max 14
_diffrn_reflns_limit_h_min -14
_diffrn_reflns_limit_k_max 14
_diffrn_reflns_limit_k_min -14
_diffrn_reflns_limit_l_max 17
_diffrn_reflns_limit_l_min -18
_diffrn_reflns_number 29057
_diffrn_reflns_point_group_measured_fraction_full 0.997
_diffrn_reflns_point_group_measured_fraction_max 0.992
_diffrn_reflns_theta_full 25.242
_diffrn_reflns_theta_max 28.471
_diffrn_reflns_theta_min 2.793
_diffrn_standards_number 0
_exptl_absorpt_coefficient_mu 0.848
_exptl_absorpt_correction_type none
_exptl_crystal_colour 'clear dark brown'
_exptl_crystal_density_diffrn 1.454
_exptl_crystal_description block
_exptl_crystal_F_000 618
_exptl_crystal_size_max 0.16
_exptl_crystal_size_mid 0.11
_exptl_crystal_size_min 0.08
_refine_diff_density_max 0.330
_refine_diff_density_min -0.316
_refine_diff_density_rms 0.050
_refine_ls_extinction_coef .
_refine_ls_extinction_method none
_refine_ls_goodness_of_fit_ref 0.964
_refine_ls_hydrogen_treatment constr
_refine_ls_matrix_type full
_refine_ls_number_parameters 372
_refine_ls_number_reflns 6884
_refine_ls_number_restraints 0
_refine_ls_restrained_S_all 0.964
_refine_ls_R_factor_all 0.0645
_refine_ls_R_factor_gt 0.0365
_refine_ls_shift/su_max 0.001
_refine_ls_shift/su_mean 0.000
_refine_ls_structure_factor_coef Fsqd
_refine_ls_weighting_details 'w=1/[\s^2^(Fo^2^)+(0.0431P)^2^] where P=(Fo^2^+2Fc^2^)/3'
_refine_ls_weighting_scheme calc
_refine_ls_wR_factor_gt 0.0851
_refine_ls_wR_factor_ref 0.0937
_reflns_Friedel_coverage 0.000
_reflns_Friedel_fraction_full .
_reflns_Friedel_fraction_max .
_reflns_number_gt 4706
_reflns_number_total 6884
_reflns_threshold_expression 'I > 2\s(I)'
_cod_data_source_file suppl_j_ncrs-2022-0407_suppl.cif
_cod_data_source_block mo
_cod_database_code 8107342
_shelx_space_group_comment
;
The symmetry employed for this shelxl refinement is uniquely defined
by the following loop, which should always be used as a source of
symmetry information in preference to the above space-group names.
They are only intended as comments.
;
_shelx_estimated_absorpt_t_max 0.935
_shelx_estimated_absorpt_t_min 0.876
_olex2_refinement_description
;
1. Fixed Uiso
 At 1.2 times of:
  All C(H) groups, All C(H,H) groups
 At 1.5 times of:
  All O(H) groups
2.a Secondary CH2 refined with riding coordinates:
 C9(H9A,H9B), C27(H27A,H27B)
2.b Aromatic/amide H refined with riding coordinates:
 C2(H2A), C3(H3), C5(H5A), C7(H7), C11(H11), C13(H13), C14(H14), C15(H15),
 C16(H16), C19(H19), C21(H21), C23(H23), C24(H24), C25(H25), C26(H26), C28(H28),
  C29(H29), C30(H30)
2.c Idealised tetrahedral OH refined as rotating group:
 O2(H2), O5(H5)
;
_olex2_submission_special_instructions 'No special instructions were received'

loop_
_space_group_symop_operation_xyz
'x, y, z'
'-x, -y, -z'

loop_
_atom_site_label
_atom_site_type_symbol
_atom_site_fract_x
_atom_site_fract_y
_atom_site_fract_z
_atom_site_U_iso_or_equiv
_atom_site_adp_type
_atom_site_occupancy
_atom_site_site_symmetry_order
_atom_site_calc_flag
_atom_site_refinement_flags_posn
_atom_site_refinement_flags_adp
_atom_site_refinement_flags_occupancy
_atom_site_disorder_assembly
_atom_site_disorder_group
Cu1 Cu 0.65860(3) 0.41570(2) 0.26394(2) 0.03707(8) Uani 1 1 d . . . . .
O1 O 0.68369(16) 0.34256(15) 0.13155(12) 0.0477(4) Uani 1 1 d . . . . .
O2 O 1.05565(19) 0.2293(2) 0.20330(14) 0.0674(5) Uani 1 1 d . . . . .
H2 H 1.021606 0.248766 0.246746 0.101 Uiso 1 1 calc GR . . . .
O3 O 0.59432(17) 0.30767(18) 0.39026(14) 0.0580(5) Uani 1 1 d . . . . .
O4 O 0.72534(17) 0.57703(14) 0.38453(12) 0.0493(4) Uani 1 1 d . . . . .
O5 O 0.5524(2) 0.87919(18) 0.28810(16) 0.0914(8) Uani 1 1 d . . . . .
H5 H 0.527284 0.802461 0.252121 0.137 Uiso 1 1 calc GR . . . .
O6 O 0.43497(18) 0.25188(15) 0.18005(14) 0.0633(5) Uani 1 1 d . . . . .
N1 N 0.81159(18) 0.33764(16) 0.33523(14) 0.0365(4) Uani 1 1 d . . . . .
N2 N 0.86677(18) 0.29165(17) 0.26258(14) 0.0398(4) Uani 1 1 d . . . . .
N3 N 0.55211(19) 0.63522(16) 0.25077(14) 0.0392(4) Uani 1 1 d . . . . .
N4 N 0.51843(17) 0.50578(15) 0.19031(14) 0.0348(4) Uani 1 1 d . . . . .
C1 C 0.8360(2) 0.25051(19) 0.07237(17) 0.0366(4) Uani 1 1 d . . . . .
C2 C 0.3123(3) 0.1009(2) -0.0054(2) 0.0607(7) Uani 1 1 d . . . . .
H2A H 0.321643 0.029672 0.023948 0.073 Uiso 1 1 calc R . . . .
C3 C 0.7497(3) 0.4184(3) 0.6969(2) 0.0698(8) Uani 1 1 d . . . . .
H3 H 0.723504 0.437752 0.754793 0.084 Uiso 1 1 calc R . . . .
C4 C 0.7922(2) 0.29865(19) 0.16011(17) 0.0377(5) Uani 1 1 d . . . . .
C5 C 0.8508(3) 0.9410(3) 0.6100(2) 0.0672(8) Uani 1 1 d . . . . .
H5A H 0.917705 0.956372 0.683351 0.081 Uiso 1 1 calc R . . . .
C6 C 0.3570(2) 0.3347(2) 0.02261(18) 0.0403(5) Uani 1 1 d . . . . .
C7 C 0.6977(4) 1.0166(3) 0.4665(3) 0.0893(11) Uani 1 1 d . . . . .
H7 H 0.661872 1.084039 0.443338 0.107 Uiso 1 1 calc R . . . .
C8 C 0.7045(2) 0.7931(2) 0.42607(17) 0.0396(5) Uani 1 1 d . . . . .
C9 C 0.4543(3) 0.2407(3) 0.3567(2) 0.0605(7) Uani 1 1 d . . . . .
H9A H 0.400290 0.301956 0.363281 0.073 Uiso 1 1 calc R . . . .
H9B H 0.449002 0.183066 0.403299 0.073 Uiso 1 1 calc R . . . .
C10 C 0.8280(2) 0.3671(2) 0.52385(18) 0.0414(5) Uani 1 1 d . . . . .
C11 C 0.2253(3) 0.1866(3) -0.1640(2) 0.0667(8) Uani 1 1 d . . . . .
H11 H 0.176892 0.173090 -0.241125 0.080 Uiso 1 1 calc R . . . .
C12 C 0.6589(2) 0.6600(2) 0.35005(17) 0.0372(5) Uani 1 1 d . . . . .
C13 C 0.2425(3) 0.0819(3) -0.1195(2) 0.0677(7) Uani 1 1 d . . . . .
H13 H 0.206629 -0.002326 -0.167104 0.081 Uiso 1 1 calc R . . . .
C14 C 0.8744(2) 0.3346(2) 0.43724(18) 0.0430(5) Uani 1 1 d . . . . .
H14 H 0.956998 0.309322 0.457604 0.052 Uiso 1 1 calc R . . . .
C15 C 0.2809(3) 0.3127(2) -0.09260(19) 0.0531(6) Uani 1 1 d . . . . .
H15 H 0.266908 0.383108 -0.122312 0.064 Uiso 1 1 calc R . . . .
C16 C 0.4139(2) 0.4678(2) 0.09376(18) 0.0408(5) Uani 1 1 d . . . . .
H16 H 0.370854 0.530135 0.066988 0.049 Uiso 1 1 calc R . . . .
C17 C 0.6501(3) 0.8941(2) 0.3914(2) 0.0587(7) Uani 1 1 d . . . . .
C18 C 0.6874(3) 0.3532(2) 0.50095(19) 0.0462(5) Uani 1 1 d . . . . .
C19 C 0.8878(3) 0.4300(3) 0.7224(2) 0.0667(8) Uani 1 1 d . . . . .
H19 H 0.954814 0.455697 0.796811 0.080 Uiso 1 1 calc R . . . .
C20 C 0.3686(2) 0.2262(2) 0.0657(2) 0.0465(5) Uani 1 1 d . . . . .
C21 C 0.6494(3) 0.3787(3) 0.5878(2) 0.0642(7) Uani 1 1 d . . . . .
H21 H 0.555860 0.369058 0.572232 0.077 Uiso 1 1 calc R . . . .
C22 C 0.9644(2) 0.2205(2) 0.09846(19) 0.0454(5) Uani 1 1 d . . . . .
C23 C 0.9996(3) 0.1779(3) 0.0117(2) 0.0639(7) Uani 1 1 d . . . . .
H23 H 1.084742 0.158351 0.028294 0.077 Uiso 1 1 calc R . . . .
C24 C 0.7477(3) 0.2344(2) -0.03951(18) 0.0471(5) Uani 1 1 d . . . . .
H24 H 0.662119 0.253432 -0.057555 0.056 Uiso 1 1 calc R . . . .
C25 C 0.9112(3) 0.1645(3) -0.0971(2) 0.0672(8) Uani 1 1 d . . . . .
H25 H 0.937541 0.137195 -0.153677 0.081 Uiso 1 1 calc R . . . .
C26 C 0.8044(3) 0.8187(2) 0.53538(19) 0.0506(6) Uani 1 1 d . . . . .
H26 H 0.841286 0.752067 0.559305 0.061 Uiso 1 1 calc R . . . .
C27 C 0.3996(3) 0.1646(3) 0.2382(2) 0.0639(7) Uani 1 1 d . . . . .
H27A H 0.441628 0.092793 0.233263 0.077 Uiso 1 1 calc R . . . .
H27B H 0.299100 0.129373 0.205979 0.077 Uiso 1 1 calc R . . . .
C28 C 0.9259(3) 0.4031(2) 0.6358(2) 0.0547(6) Uani 1 1 d . . . . .
H28 H 1.019292 0.409026 0.652724 0.066 Uiso 1 1 calc R . . . .
C29 C 0.7970(4) 1.0396(3) 0.5744(2) 0.0842(10) Uani 1 1 d . . . . .
H29 H 0.828119 1.122400 0.623849 0.101 Uiso 1 1 calc R . . . .
C30 C 0.7837(3) 0.1909(3) -0.1245(2) 0.0575(7) Uani 1 1 d . . . . .
H30 H 0.722773 0.179531 -0.199059 0.069 Uiso 1 1 calc R . . . .

loop_
_atom_site_aniso_label
_atom_site_aniso_U_11
_atom_site_aniso_U_22
_atom_site_aniso_U_33
_atom_site_aniso_U_23
_atom_site_aniso_U_13
_atom_site_aniso_U_12
Cu1 0.03757(15) 0.03139(14) 0.04789(16) 0.01086(11) 0.02194(12) 0.01495(11)
O1 0.0464(9) 0.0553(10) 0.0461(9) 0.0113(7) 0.0193(8) 0.0300(8)
O2 0.0523(11) 0.1073(16) 0.0506(10) 0.0188(11) 0.0220(9) 0.0450(11)
O3 0.0386(9) 0.0819(13) 0.0530(10) 0.0172(9) 0.0250(9) 0.0042(9)
O4 0.0560(10) 0.0377(8) 0.0499(9) 0.0084(7) 0.0153(8) 0.0245(8)
O5 0.1024(17) 0.0479(11) 0.0704(13) 0.0019(10) -0.0167(12) 0.0372(12)
O6 0.0642(12) 0.0413(9) 0.0589(11) 0.0201(8) 0.0067(9) -0.0055(8)
N1 0.0395(10) 0.0321(9) 0.0459(10) 0.0105(8) 0.0252(9) 0.0132(8)
N2 0.0406(10) 0.0465(11) 0.0446(10) 0.0153(8) 0.0258(9) 0.0215(9)
N3 0.0408(10) 0.0276(9) 0.0480(10) 0.0071(8) 0.0184(9) 0.0122(8)
N4 0.0352(9) 0.0278(8) 0.0446(10) 0.0086(7) 0.0208(8) 0.0098(7)
C1 0.0391(12) 0.0315(10) 0.0429(11) 0.0094(9) 0.0206(10) 0.0126(9)
C2 0.0554(16) 0.0386(14) 0.0763(18) 0.0097(13) 0.0221(15) 0.0063(12)
C3 0.086(2) 0.072(2) 0.0573(16) 0.0050(14) 0.0459(17) 0.0121(17)
C4 0.0360(11) 0.0306(10) 0.0479(12) 0.0081(9) 0.0202(10) 0.0105(9)
C5 0.081(2) 0.0489(15) 0.0478(14) 0.0004(12) 0.0098(15) 0.0172(15)
C6 0.0352(11) 0.0369(11) 0.0467(12) 0.0079(10) 0.0193(10) 0.0046(9)
C7 0.109(3) 0.0366(15) 0.080(2) 0.0016(14) 0.001(2) 0.0298(17)
C8 0.0406(12) 0.0323(11) 0.0454(12) 0.0075(9) 0.0189(10) 0.0116(9)
C9 0.0449(15) 0.0671(17) 0.0705(17) 0.0273(15) 0.0253(14) 0.0085(13)
C10 0.0484(13) 0.0334(11) 0.0475(12) 0.0114(10) 0.0269(11) 0.0085(10)
C11 0.0692(19) 0.0658(18) 0.0498(15) 0.0021(13) 0.0274(14) -0.0080(15)
C12 0.0401(12) 0.0320(11) 0.0457(12) 0.0108(9) 0.0235(10) 0.0132(9)
C13 0.0679(19) 0.0475(16) 0.0723(18) -0.0088(14) 0.0321(16) 0.0003(14)
C14 0.0410(12) 0.0470(13) 0.0499(13) 0.0187(11) 0.0241(11) 0.0178(10)
C15 0.0520(15) 0.0496(14) 0.0502(14) 0.0103(11) 0.0216(13) 0.0008(12)
C16 0.0419(12) 0.0343(11) 0.0485(12) 0.0135(10) 0.0200(11) 0.0130(10)
C17 0.0595(17) 0.0369(13) 0.0619(16) 0.0055(12) 0.0094(14) 0.0194(12)
C18 0.0493(14) 0.0419(13) 0.0502(13) 0.0103(10) 0.0271(12) 0.0085(11)
C19 0.077(2) 0.0627(18) 0.0475(15) 0.0041(13) 0.0287(15) -0.0057(15)
C20 0.0356(12) 0.0372(12) 0.0582(14) 0.0086(11) 0.0152(11) 0.0064(10)
C21 0.0635(18) 0.076(2) 0.0693(18) 0.0173(15) 0.0462(16) 0.0187(15)
C22 0.0439(13) 0.0514(14) 0.0466(13) 0.0114(11) 0.0243(11) 0.0178(11)
C23 0.0506(16) 0.088(2) 0.0639(17) 0.0126(15) 0.0343(14) 0.0294(15)
C24 0.0506(14) 0.0452(13) 0.0478(13) 0.0132(10) 0.0205(12) 0.0202(11)
C25 0.073(2) 0.083(2) 0.0561(16) 0.0096(15) 0.0420(16) 0.0243(17)
C26 0.0568(15) 0.0440(13) 0.0478(13) 0.0083(11) 0.0192(12) 0.0191(12)
C27 0.0536(16) 0.0546(16) 0.0754(18) 0.0277(14) 0.0216(15) 0.0006(13)
C28 0.0518(15) 0.0545(15) 0.0531(14) 0.0137(12) 0.0229(13) 0.0035(12)
C29 0.104(3) 0.0398(15) 0.0699(19) -0.0069(13) 0.0085(19) 0.0182(16)
C30 0.0671(18) 0.0617(17) 0.0435(13) 0.0116(12) 0.0236(13) 0.0208(14)

loop_
_atom_type_symbol
_atom_type_description
_atom_type_scat_dispersion_real
_atom_type_scat_dispersion_imag
_atom_type_scat_source
C C 0.0033 0.0016 'International Tables Vol C Tables 4.2.6.8 and 6.1.1.4'
H H 0.0000 0.0000 'International Tables Vol C Tables 4.2.6.8 and 6.1.1.4'
Cu Cu 0.3201 1.2651 'International Tables Vol C Tables 4.2.6.8 and 6.1.1.4'
N N 0.0061 0.0033 'International Tables Vol C Tables 4.2.6.8 and 6.1.1.4'
O O 0.0106 0.0060 'International Tables Vol C Tables 4.2.6.8 and 6.1.1.4'

loop_
_geom_angle_atom_site_label_1
_geom_angle_atom_site_label_2
_geom_angle_atom_site_label_3
_geom_angle
_geom_angle_site_symmetry_1
_geom_angle_site_symmetry_3
O1 Cu1 O4 140.25(7) . .
O1 Cu1 O6 87.36(7) . .
O1 Cu1 N1 81.16(6) . .
O1 Cu1 N4 96.73(6) . .
O4 Cu1 O6 128.94(7) . .
O4 Cu1 N1 97.41(7) . .
O4 Cu1 N4 80.94(6) . .
N1 Cu1 O6 110.11(6) . .
N1 Cu1 N4 174.52(7) . .
N4 Cu1 O6 74.74(6) . .
C4 O1 Cu1 110.32(13) . .
C22 O2 H2 109.5 . .
C18 O3 C9 121.39(19) . .
C12 O4 Cu1 110.36(14) . .
C17 O5 H5 109.5 . .
C20 O6 Cu1 113.12(13) . .
C20 O6 C27 122.11(19) . .
C27 O6 Cu1 121.93(14) . .
N2 N1 Cu1 112.31(11) . .
C14 N1 Cu1 130.58(15) . .
C14 N1 N2 116.72(17) . .
C4 N2 N1 110.87(16) . .
C12 N3 N4 110.78(16) . .
N3 N4 Cu1 112.33(12) . .
C16 N4 Cu1 130.06(14) . .
C16 N4 N3 117.18(16) . .
C22 C1 C4 122.11(18) . .
C24 C1 C4 119.27(19) . .
C24 C1 C22 118.6(2) . .
C13 C2 H2A 120.0 . .
C13 C2 C20 119.9(2) . .
C20 C2 H2A 120.0 . .
C19 C3 H3 119.3 . .
C19 C3 C21 121.3(3) . .
C21 C3 H3 119.3 . .
O1 C4 N2 124.4(2) . .
O1 C4 C1 118.22(18) . .
N2 C4 C1 117.34(18) . .
C26 C5 H5A 120.4 . .
C29 C5 H5A 120.4 . .
C29 C5 C26 119.2(2) . .
C15 C6 C16 118.99(19) . .
C15 C6 C20 118.2(2) . .
C20 C6 C16 122.7(2) . .
C17 C7 H7 119.6 . .
C29 C7 H7 119.6 . .
C29 C7 C17 120.8(2) . .
C17 C8 C12 122.4(2) . .
C26 C8 C12 119.06(18) . .
C26 C8 C17 118.6(2) . .
O3 C9 H9A 110.4 . .
O3 C9 H9B 110.4 . .
O3 C9 C27 106.6(2) . .
H9A C9 H9B 108.6 . .
C27 C9 H9A 110.4 . .
C27 C9 H9B 110.4 . .
C18 C10 C14 123.2(2) . .
C28 C10 C14 118.6(2) . .
C28 C10 C18 117.9(2) . .
C13 C11 H11 120.2 . .
C13 C11 C15 119.5(2) . .
C15 C11 H11 120.2 . .
O4 C12 N3 124.5(2) . .
O4 C12 C8 118.28(18) . .
N3 C12 C8 117.23(17) . .
C2 C13 C11 120.6(2) . .
C2 C13 H13 119.7 . .
C11 C13 H13 119.7 . .
N1 C14 C10 125.6(2) . .
N1 C14 H14 117.2 . .
C10 C14 H14 117.2 . .
C6 C15 C11 120.9(2) . .
C6 C15 H15 119.6 . .
C11 C15 H15 119.6 . .
N4 C16 C6 124.94(18) . .
N4 C16 H16 117.5 . .
C6 C16 H16 117.5 . .
O5 C17 C7 117.2(2) . .
O5 C17 C8 123.2(2) . .
C7 C17 C8 119.5(2) . .
O3 C18 C10 115.7(2) . .
O3 C18 C21 123.9(2) . .
C21 C18 C10 120.3(2) . .
C3 C19 H19 120.6 . .
C3 C19 C28 118.9(3) . .
C28 C19 H19 120.6 . .
O6 C20 C2 123.0(2) . .
O6 C20 C6 116.3(2) . .
C2 C20 C6 120.7(2) . .
C3 C21 C18 119.9(3) . .
C3 C21 H21 120.0 . .
C18 C21 H21 120.0 . .
O2 C22 C1 123.5(2) . .
O2 C22 C23 117.7(2) . .
C23 C22 C1 118.9(2) . .
C22 C23 H23 119.5 . .
C25 C23 C22 121.0(2) . .
C25 C23 H23 119.5 . .
C1 C24 H24 119.1 . .
C30 C24 C1 121.7(2) . .
C30 C24 H24 119.1 . .
C23 C25 H25 119.6 . .
C23 C25 C30 120.9(2) . .
C30 C25 H25 119.6 . .
C5 C26 C8 121.6(2) . .
C5 C26 H26 119.2 . .
C8 C26 H26 119.2 . .
O6 C27 C9 106.8(2) . .
O6 C27 H27A 110.4 . .
O6 C27 H27B 110.4 . .
C9 C27 H27A 110.4 . .
C9 C27 H27B 110.4 . .
H27A C27 H27B 108.6 . .
C10 C28 H28 119.2 . .
C19 C28 C10 121.6(3) . .
C19 C28 H28 119.2 . .
C5 C29 H29 119.8 . .
C7 C29 C5 120.3(3) . .
C7 C29 H29 119.8 . .
C24 C30 H30 120.6 . .
C25 C30 C24 118.8(2) . .
C25 C30 H30 120.6 . .

loop_
_geom_bond_atom_site_label_1
_geom_bond_atom_site_label_2
_geom_bond_distance
_geom_bond_site_symmetry_2
Cu1 O1 1.9545(15) .
Cu1 O4 1.9577(15) .
Cu1 O6 2.4316(17) .
Cu1 N1 1.9738(16) .
Cu1 N4 1.9763(16) .
O1 C4 1.285(2) .
O2 H2 0.8200 .
O2 C22 1.341(3) .
O3 C9 1.409(3) .
O3 C18 1.365(3) .
O4 C12 1.284(2) .
O5 H5 0.8200 .
O5 C17 1.335(3) .
O6 C20 1.368(3) .
O6 C27 1.422(3) .
N1 N2 1.394(2) .
N1 C14 1.280(2) .
N2 C4 1.320(2) .
N3 N4 1.393(2) .
N3 C12 1.320(2) .
N4 C16 1.277(2) .
C1 C4 1.481(3) .
C1 C22 1.403(3) .
C1 C24 1.389(3) .
C2 H2A 0.9300 .
C2 C13 1.376(3) .
C2 C20 1.384(3) .
C3 H3 0.9300 .
C3 C19 1.370(4) .
C3 C21 1.371(4) .
C5 H5A 0.9300 .
C5 C26 1.382(3) .
C5 C29 1.372(4) .
C6 C15 1.392(3) .
C6 C16 1.452(3) .
C6 C20 1.403(3) .
C7 H7 0.9300 .
C7 C17 1.385(3) .
C7 C29 1.371(4) .
C8 C12 1.482(3) .
C8 C17 1.395(3) .
C8 C26 1.382(3) .
C9 H9A 0.9700 .
C9 H9B 0.9700 .
C9 C27 1.480(3) .
C10 C14 1.451(3) .
C10 C18 1.400(3) .
C10 C28 1.392(3) .
C11 H11 0.9300 .
C11 C13 1.381(4) .
C11 C15 1.392(3) .
C13 H13 0.9300 .
C14 H14 0.9300 .
C15 H15 0.9300 .
C16 H16 0.9300 .
C18 C21 1.382(3) .
C19 H19 0.9300 .
C19 C28 1.381(3) .
C21 H21 0.9300 .
C22 C23 1.390(3) .
C23 H23 0.9300 .
C23 C25 1.363(3) .
C24 H24 0.9300 .
C24 C30 1.378(3) .
C25 H25 0.9300 .
C25 C30 1.375(3) .
C26 H26 0.9300 .
C27 H27A 0.9700 .
C27 H27B 0.9700 .
C28 H28 0.9300 .
C29 H29 0.9300 .
C30 H30 0.9300 .

loop_
_geom_torsion_atom_site_label_1
_geom_torsion_atom_site_label_2
_geom_torsion_atom_site_label_3
_geom_torsion_atom_site_label_4
_geom_torsion
_geom_torsion_site_symmetry_1
_geom_torsion_site_symmetry_2
_geom_torsion_site_symmetry_3
_geom_torsion_site_symmetry_4
Cu1 O1 C4 N2 6.6(3) . . . .
Cu1 O1 C4 C1 -174.37(14) . . . .
Cu1 O4 C12 N3 5.9(3) . . . .
Cu1 O4 C12 C8 -174.03(14) . . . .
Cu1 O6 C20 C2 131.6(2) . . . .
Cu1 O6 C20 C6 -49.8(2) . . . .
Cu1 O6 C27 C9 39.3(3) . . . .
Cu1 N1 N2 C4 -7.1(2) . . . .
Cu1 N1 C14 C10 13.4(3) . . . .
Cu1 N4 C16 C6 13.1(3) . . . .
O2 C22 C23 C25 179.0(3) . . . .
O3 C9 C27 O6 -49.3(3) . . . .
O3 C18 C21 C3 176.9(2) . . . .
N1 N2 C4 O1 0.3(3) . . . .
N1 N2 C4 C1 -178.71(17) . . . .
N2 N1 C14 C10 -174.5(2) . . . .
N3 N4 C16 C6 -175.13(18) . . . .
N4 N3 C12 O4 2.0(3) . . . .
N4 N3 C12 C8 -178.05(16) . . . .
C1 C22 C23 C25 -0.4(4) . . . .
C1 C24 C30 C25 -0.9(4) . . . .
C3 C19 C28 C10 1.4(4) . . . .
C4 C1 C22 O2 1.8(4) . . . .
C4 C1 C22 C23 -178.9(2) . . . .
C4 C1 C24 C30 179.5(2) . . . .
C9 O3 C18 C10 154.2(2) . . . .
C9 O3 C18 C21 -22.6(3) . . . .
C10 C18 C21 C3 0.2(4) . . . .
C12 N3 N4 Cu1 -8.88(19) . . . .
C12 N3 N4 C16 177.95(18) . . . .
C12 C8 C17 O5 0.7(4) . . . .
C12 C8 C17 C7 -179.6(3) . . . .
C12 C8 C26 C5 180.0(2) . . . .
C13 C2 C20 O6 177.7(2) . . . .
C13 C2 C20 C6 -0.8(4) . . . .
C13 C11 C15 C6 1.9(4) . . . .
C14 N1 N2 C4 179.35(19) . . . .
C14 C10 C18 O3 -0.7(3) . . . .
C14 C10 C18 C21 176.2(2) . . . .
C14 C10 C28 C19 -177.3(2) . . . .
C15 C6 C16 N4 -156.4(2) . . . .
C15 C6 C20 O6 -175.1(2) . . . .
C15 C6 C20 C2 3.5(3) . . . .
C15 C11 C13 C2 0.9(4) . . . .
C16 C6 C15 C11 179.6(2) . . . .
C16 C6 C20 O6 1.2(3) . . . .
C16 C6 C20 C2 179.8(2) . . . .
C17 C7 C29 C5 -0.1(6) . . . .
C17 C8 C12 O4 172.2(2) . . . .
C17 C8 C12 N3 -7.8(3) . . . .
C17 C8 C26 C5 0.0(4) . . . .
C18 O3 C9 C27 -159.2(2) . . . .
C18 C10 C14 N1 27.8(3) . . . .
C18 C10 C28 C19 -2.8(3) . . . .
C19 C3 C21 C18 -1.8(4) . . . .
C20 O6 C27 C9 -161.1(2) . . . .
C20 C2 C13 C11 -1.4(4) . . . .
C20 C6 C15 C11 -4.0(4) . . . .
C20 C6 C16 N4 27.3(3) . . . .
C21 C3 C19 C28 1.0(4) . . . .
C22 C1 C4 O1 169.6(2) . . . .
C22 C1 C4 N2 -11.3(3) . . . .
C22 C1 C24 C30 -0.5(3) . . . .
C22 C23 C25 C30 -1.0(5) . . . .
C23 C25 C30 C24 1.6(4) . . . .
C24 C1 C4 O1 -10.4(3) . . . .
C24 C1 C4 N2 168.72(19) . . . .
C24 C1 C22 O2 -178.2(2) . . . .
C24 C1 C22 C23 1.1(3) . . . .
C26 C5 C29 C7 0.5(5) . . . .
C26 C8 C12 O4 -7.8(3) . . . .
C26 C8 C12 N3 172.3(2) . . . .
C26 C8 C17 O5 -179.4(3) . . . .
C26 C8 C17 C7 0.4(4) . . . .
C27 O6 C20 C2 -29.6(4) . . . .
C27 O6 C20 C6 148.9(2) . . . .
C28 C10 C14 N1 -158.0(2) . . . .
C28 C10 C18 O3 -174.86(19) . . . .
C28 C10 C18 C21 2.0(3) . . . .
C29 C5 C26 C8 -0.4(4) . . . .
C29 C7 C17 O5 179.4(3) . . . .
C29 C7 C17 C8 -0.3(5) . . . .
